data_1512894
loop_
_publ_author_name
'Mark B. Bushuev'
'Yuri V. Gatilov'
'Elena B. Nikolaenkova'
'Vladimir G. Vasiliev'
'Viktor P. Krivopalov'

_publ_section_title
;
 Mono-, di-, tetra- and heptanuclear copper(II) complexes with
 4-(3,5-di-R-1H-pyrazol-1-yl)-6-methyl-2-(pyridin-2-yl)pyrimidines (R = H,
 Me): Syntheses, crystal structures and electrospray ionization mass
 spectrometry
;
_journal_name_full
;
Inorganica Chimica Acta
;
_journal_page_first 95
_journal_page_last 103
_journal_paper_doi 10.1016/j.ica.2012.10.018
_journal_volume 395
_journal_year 2013
_chemical_formula_moiety 'C13 H11 Cl2 Cu N5, H O0.50'
_chemical_formula_sum 'C13 H12 Cl2 Cu N5 O0.5'
_chemical_formula_weight 380.72
_chemical_name_systematic
; 
 dichlorido(4-(1H-pyrazol-1-yl)-2-(pyridin-2-yl)-6-
methylpyrimidine)copper hemihydrate 
;
_space_group_IT_number 15
_symmetry_cell_setting monoclinic
_symmetry_space_group_name_Hall '-C 2yc'
_symmetry_space_group_name_H-M 'C 1 2/c 1'
_atom_sites_solution_hydrogens geom
_atom_sites_solution_primary direct
_atom_sites_solution_secondary difmap
_cell_angle_alpha 90.00
_cell_angle_beta 105.063(3)
_cell_angle_gamma 90.00
_cell_formula_units_Z 8
_cell_length_a 13.0700(13)
_cell_length_b 10.2542(10)
_cell_length_c 22.668(2)
_cell_measurement_reflns_used 1658
_cell_measurement_temperature 150(2)
_cell_measurement_theta_max 24.81
_cell_measurement_theta_min 2.56
_cell_volume 2933.6(5)
_computing_cell_refinement 'Bruker SAINT'
_computing_data_collection 'Bruker APEX2'
_computing_data_reduction 'Bruker SAINT'
_computing_structure_refinement 'SHELXL-97 (Sheldrick, 2008)'
_computing_structure_solution 'SHELXS-97 (Sheldrick, 2008)'
_diffrn_ambient_temperature 150(2)
_diffrn_measured_fraction_theta_full 0.951
_diffrn_measured_fraction_theta_max 0.947
_diffrn_measurement_device_type 'Bruker APEX-II CCD'
_diffrn_measurement_method '\f and \w scans'
_diffrn_radiation_monochromator graphite
_diffrn_radiation_source 'fine-focus sealed tube'
_diffrn_radiation_type MoK\a
_diffrn_radiation_wavelength 0.71073
_diffrn_reflns_av_R_equivalents 0.0407
_diffrn_reflns_av_sigmaI/netI 0.0812
_diffrn_reflns_limit_h_max 11
_diffrn_reflns_limit_h_min -15
_diffrn_reflns_limit_k_max 10
_diffrn_reflns_limit_k_min -12
_diffrn_reflns_limit_l_max 26
_diffrn_reflns_limit_l_min -26
_diffrn_reflns_number 6276
_diffrn_reflns_theta_full 25.00
_diffrn_reflns_theta_max 25.08
_diffrn_reflns_theta_min 1.86
_exptl_absorpt_coefficient_mu 1.856
_exptl_absorpt_correction_T_max 0.9422
_exptl_absorpt_correction_T_min 0.7908
_exptl_absorpt_correction_type multi-scan
_exptl_absorpt_process_details SADABS-2008/1
_exptl_crystal_colour blue
_exptl_crystal_density_diffrn 1.724
_exptl_crystal_density_method 'not measured'
_exptl_crystal_description plate
_exptl_crystal_F_000 1536
_exptl_crystal_size_max 0.12
_exptl_crystal_size_mid 0.12
_exptl_crystal_size_min 0.02
_refine_diff_density_max 0.526
_refine_diff_density_min -0.516
_refine_diff_density_rms 0.150
_refine_ls_extinction_coef 0.0032(4)
_refine_ls_extinction_expression Fc^*^=kFc[1+0.001xFc^2^\l^3^/sin(2\q)]^-1/4^
_refine_ls_extinction_method SHELXL
_refine_ls_goodness_of_fit_ref 1.122
_refine_ls_hydrogen_treatment mixed
_refine_ls_matrix_type full
_refine_ls_number_parameters 205
_refine_ls_number_reflns 2465
_refine_ls_number_restraints 0
_refine_ls_restrained_S_all 1.122
_refine_ls_R_factor_all 0.0901
_refine_ls_R_factor_gt 0.0531
_refine_ls_shift/su_max 0.001
_refine_ls_shift/su_mean 0.000
_refine_ls_structure_factor_coef Fsqd
_refine_ls_weighting_details 'calc w=1/[\s^2^(Fo^2^)+(0.0643P)^2^+0.0000P] where P=(Fo^2^+2Fc^2^)/3'
_refine_ls_weighting_scheme calc
_refine_ls_wR_factor_gt 0.1138
_refine_ls_wR_factor_ref 0.1368
_reflns_number_gt 1672
_reflns_number_total 2465
_reflns_threshold_expression >2sigma(I)
_cod_data_source_file ICA-2013-395-95-103-1.cif
_cod_data_source_block 1_k175
_cod_original_cell_volume 2933.7(5)
_cod_original_sg_symbol_H-M 'C2/c  '
_cod_original_formula_sum 'C13 H12 Cl2 Cu N5 O0.50'
_cod_database_code 1512894

loop_
_symmetry_equiv_pos_as_xyz
'x, y, z'
'-x, y, -z+1/2'
'x+1/2, y+1/2, z'
'-x+1/2, y+1/2, -z+1/2'
'-x, -y, -z'
'x, -y, z-1/2'
'-x+1/2, -y+1/2, -z'
'x+1/2, -y+1/2, z-1/2'

loop_
_atom_site_label
_atom_site_type_symbol
_atom_site_fract_x
_atom_site_fract_y
_atom_site_fract_z
_atom_site_U_iso_or_equiv
_atom_site_adp_type
_atom_site_occupancy
_atom_site_symmetry_multiplicity
_atom_site_calc_flag
_atom_site_refinement_flags
Cu1 Cu 0.76798(6) 0.15753(7) 0.58185(3) 0.0231(3) Uani 1 1 d .
Cl1 Cl 0.81597(13) 0.00851(16) 0.67117(7) 0.0309(5) Uani 1 1 d .
N1 N 0.9043(5) 0.4831(5) 0.6790(3) 0.0340(14) Uani 1 1 d .
C1 C 0.8837(5) 0.3753(6) 0.6460(3) 0.0257(16) Uani 1 1 d .
Cl2 Cl 0.72898(12) 0.02198(17) 0.50232(7) 0.0321(5) Uani 1 1 d .
N2 N 0.7891(4) 0.3173(5) 0.6303(2) 0.0248(12) Uani 1 1 d .
C2 C 0.7087(5) 0.3737(6) 0.6467(3) 0.0277(16) Uani 1 1 d .
N3 N 0.9203(4) 0.2047(5) 0.5838(2) 0.0256(13) Uani 1 1 d .
C3 C 0.7233(5) 0.4853(6) 0.6817(3) 0.0281(16) Uani 1 1 d .
H3 H 0.6666 0.5251 0.6941 0.034 Uiso 1 1 calc R
N4 N 0.6122(4) 0.3088(5) 0.6225(2) 0.0238(12) Uani 1 1 d .
C4 C 0.8239(6) 0.5357(6) 0.6978(3) 0.0341(17) Uani 1 1 d .
N5 N 0.6151(4) 0.2010(5) 0.5865(2) 0.0252(13) Uani 1 1 d .
C5 C 0.8465(6) 0.6564(6) 0.7367(3) 0.0435(19) Uani 1 1 d .
H5A H 0.9133 0.6453 0.7682 0.065 Uiso 1 1 calc R
H5B H 0.7888 0.6709 0.7562 0.065 Uiso 1 1 calc R
H5C H 0.8520 0.7316 0.7110 0.065 Uiso 1 1 calc R
C6 C 0.9620(5) 0.3079(6) 0.6197(3) 0.0257(15) Uani 1 1 d .
C7 C 1.0637(6) 0.3466(7) 0.6283(3) 0.0410(18) Uani 1 1 d .
H7 H 1.0903 0.4186 0.6541 0.049 Uiso 1 1 calc R
C8 C 1.1263(6) 0.2819(8) 0.6000(4) 0.046(2) Uani 1 1 d .
H8 H 1.1975 0.3091 0.6049 0.055 Uiso 1 1 calc R
C9 C 1.0885(6) 0.1790(7) 0.5649(3) 0.0385(18) Uani 1 1 d .
H9 H 1.1332 0.1326 0.5451 0.046 Uiso 1 1 calc R
C10 C 0.9866(5) 0.1408(6) 0.5574(3) 0.0268(15) Uani 1 1 d .
H10 H 0.9613 0.0668 0.5327 0.032 Uiso 1 1 calc R
C11 C 0.5172(6) 0.1595(7) 0.5673(3) 0.0353(17) Uani 1 1 d .
H11 H 0.4962 0.0862 0.5414 0.042 Uiso 1 1 calc R
C12 C 0.4463(5) 0.2381(8) 0.5903(3) 0.041(2) Uani 1 1 d .
H12 H 0.3718 0.2280 0.5830 0.049 Uiso 1 1 calc R
C13 C 0.5104(6) 0.3334(7) 0.6258(3) 0.0393(19) Uani 1 1 d .
H13 H 0.4880 0.4017 0.6479 0.047 Uiso 1 1 calc R
O1 O 0.0263(16) 0.1781(12) 0.7381(8) 0.077(6) Uani 0.50 1 d P
H1O H 0.056(7) 0.134(8) 0.766(4) 0.07(3) Uiso 1 1 d .

loop_
_atom_site_aniso_label
_atom_site_aniso_U_11
_atom_site_aniso_U_22
_atom_site_aniso_U_33
_atom_site_aniso_U_23
_atom_site_aniso_U_13
_atom_site_aniso_U_12
Cu1 0.0237(4) 0.0239(5) 0.0230(4) -0.0025(4) 0.0085(3) 0.0011(4)
Cl1 0.0354(10) 0.0318(10) 0.0272(9) 0.0050(7) 0.0108(8) 0.0060(8)
N1 0.049(4) 0.025(3) 0.027(3) 0.002(3) 0.007(3) -0.006(3)
C1 0.039(4) 0.016(4) 0.023(4) 0.004(3) 0.009(3) 0.000(3)
Cl2 0.0299(9) 0.0408(10) 0.0258(9) -0.0115(8) 0.0075(7) 0.0027(8)
N2 0.034(3) 0.021(3) 0.019(3) 0.000(2) 0.006(2) 0.000(3)
C2 0.045(4) 0.023(4) 0.018(3) 0.003(3) 0.012(3) 0.004(3)
N3 0.027(3) 0.025(3) 0.027(3) 0.003(2) 0.011(2) -0.001(3)
C3 0.038(4) 0.023(4) 0.027(4) 0.001(3) 0.014(3) 0.002(3)
N4 0.026(3) 0.019(3) 0.030(3) 0.003(2) 0.015(2) 0.006(2)
C4 0.060(5) 0.023(4) 0.025(4) 0.002(3) 0.020(4) 0.003(4)
N5 0.031(3) 0.021(3) 0.023(3) -0.003(2) 0.007(2) 0.007(3)
C5 0.075(6) 0.023(4) 0.036(4) -0.011(3) 0.022(4) -0.016(4)
C6 0.028(4) 0.015(3) 0.032(4) 0.006(3) 0.004(3) -0.004(3)
C7 0.037(4) 0.031(4) 0.054(5) 0.003(4) 0.010(4) 0.006(4)
C8 0.032(4) 0.046(5) 0.060(5) 0.002(4) 0.015(4) -0.005(4)
C9 0.043(5) 0.030(4) 0.048(5) 0.010(4) 0.022(4) 0.006(4)
C10 0.033(4) 0.017(3) 0.033(4) -0.001(3) 0.013(3) -0.001(3)
C11 0.041(4) 0.029(4) 0.030(4) 0.003(3) -0.001(3) -0.004(4)
C12 0.010(3) 0.061(5) 0.050(5) 0.031(4) 0.006(3) 0.009(4)
C13 0.054(5) 0.037(4) 0.039(4) 0.019(4) 0.034(4) 0.030(4)
O1 0.091(17) 0.066(8) 0.050(13) 0.029(8) -0.024(8) -0.009(9)

loop_
_atom_type_symbol
_atom_type_description
_atom_type_scat_dispersion_real
_atom_type_scat_dispersion_imag
_atom_type_scat_source
C C 0.0033 0.0016 'International Tables Vol C Tables 4.2.6.8 and 6.1.1.4'
H H 0.0000 0.0000 'International Tables Vol C Tables 4.2.6.8 and 6.1.1.4'
N N 0.0061 0.0033 'International Tables Vol C Tables 4.2.6.8 and 6.1.1.4'
Cl Cl 0.1484 0.1585 'International Tables Vol C Tables 4.2.6.8 and 6.1.1.4'
Cu Cu 0.3201 1.2651 'International Tables Vol C Tables 4.2.6.8 and 6.1.1.4'
O O 0.0106 0.0060 'International Tables Vol C Tables 4.2.6.8 and 6.1.1.4'

loop_
_geom_angle_atom_site_label_1
_geom_angle_atom_site_label_2
_geom_angle_atom_site_label_3
_geom_angle
_geom_angle_site_symmetry_1
N2 Cu1 N3 78.1(2) .
N2 Cu1 N5 77.8(2) .
N3 Cu1 N5 153.5(2) .
N2 Cu1 Cl2 161.45(15) .
N3 Cu1 Cl2 100.52(15) .
N5 Cu1 Cl2 98.87(15) .
N2 Cu1 Cl1 95.12(15) .
N3 Cu1 Cl1 95.17(15) .
N5 Cu1 Cl1 97.65(14) .
Cl2 Cu1 Cl1 103.42(6) .
C1 N1 C4 117.0(6) .
N1 C1 N2 124.2(6) .
N1 C1 C6 123.9(6) .
N2 C1 C6 111.9(5) .
C1 N2 C2 118.3(5) .
C1 N2 Cu1 120.7(4) .
C2 N2 Cu1 121.0(4) .
N2 C2 C3 121.4(6) .
N2 C2 N4 112.2(5) .
C3 C2 N4 126.4(6) .
C10 N3 C6 116.2(5) .
C10 N3 Cu1 127.8(4) .
C6 N3 Cu1 115.8(4) .
C4 C3 C2 116.5(6) .
C4 C3 H3 121.8 .
C2 C3 H3 121.8 .
C13 N4 N5 110.8(5) .
C13 N4 C2 132.5(6) .
N5 N4 C2 116.7(5) .
N1 C4 C3 122.6(6) .
N1 C4 C5 117.8(7) .
C3 C4 C5 119.7(7) .
C11 N5 N4 106.3(5) .
C11 N5 Cu1 141.5(5) .
N4 N5 Cu1 112.1(4) .
C4 C5 H5A 109.5 .
C4 C5 H5B 109.5 .
H5A C5 H5B 109.5 .
C4 C5 H5C 109.5 .
H5A C5 H5C 109.5 .
H5B C5 H5C 109.5 .
C7 C6 N3 122.8(6) .
C7 C6 C1 124.1(6) .
N3 C6 C1 113.1(5) .
C8 C7 C6 119.1(7) .
C8 C7 H7 120.5 .
C6 C7 H7 120.5 .
C9 C8 C7 119.9(7) .
C9 C8 H8 120.0 .
C7 C8 H8 120.0 .
C8 C9 C10 120.1(7) .
C8 C9 H9 120.0 .
C10 C9 H9 120.0 .
N3 C10 C9 122.0(6) .
N3 C10 H10 119.0 .
C9 C10 H10 119.0 .
N5 C11 C12 111.5(6) .
N5 C11 H11 124.2 .
C12 C11 H11 124.2 .
C13 C12 C11 104.9(6) .
C13 C12 H12 127.6 .
C11 C12 H12 127.6 .
N4 C13 C12 106.5(6) .
N4 C13 H13 126.8 .
C12 C13 H13 126.8 .
O1 O1 H1O 80(7) 2_556

loop_
_geom_bond_atom_site_label_1
_geom_bond_atom_site_label_2
_geom_bond_distance
_geom_bond_site_symmetry_2
Cu1 N2 1.951(5) .
Cu1 N3 2.038(5) .
Cu1 N5 2.077(5) .
Cu1 Cl2 2.2281(17) .
Cu1 Cl1 2.4836(17) .
N1 C1 1.323(8) .
N1 C4 1.345(9) .
C1 N2 1.334(8) .
C1 C6 1.482(9) .
N2 C2 1.335(8) .
C2 C3 1.377(9) .
C2 N4 1.406(8) .
N3 C10 1.346(8) .
N3 C6 1.359(8) .
C3 C4 1.372(10) .
C3 H3 0.9500 .
N4 C13 1.374(8) .
N4 N5 1.381(7) .
C4 C5 1.503(9) .
N5 C11 1.310(8) .
C5 H5A 0.9800 .
C5 H5B 0.9800 .
C5 H5C 0.9800 .
C6 C7 1.351(9) .
C7 C8 1.340(10) .
C7 H7 0.9500 .
C8 C9 1.337(10) .
C8 H8 0.9500 .
C9 C10 1.356(9) .
C9 H9 0.9500 .
C10 H10 0.9500 .
C11 C12 1.424(10) .
C11 H11 0.9500 .
C12 C13 1.398(10) .
C12 H12 0.9500 .
C13 H13 0.9500 .
O1 O1 0.98(3) 2_556
O1 H1O 0.79(8) .
